data_4081846
loop_
_publ_author_name
'Barloy, Laurent'
'F\'eghali, Elias'
'Henry, Marc'
'Karmazin-Brelot, Lydia'
'Bailly, Corinne'
'Pfeffer, Michel'

_publ_section_title
;
 Serendipitous Self-Assembly of Cyclometalated Complexes through Hydrogen
 Bonds: Dimers or Chains within Compact or Porous Networks
;
_journal_issue 21
_journal_name_full Organometallics
_journal_page_first 6195
_journal_paper_doi 10.1021/om400627v
_journal_volume 32
_journal_year 2013
_chemical_absolute_configuration rmad
_chemical_formula_moiety 'C31 H32 Cl N2 Rh'
_chemical_formula_sum 'C31 H32 Cl N2 Rh'
_chemical_formula_weight 570.95
_chemical_name_systematic
;
 ?
;
_space_group_IT_number 170
_symmetry_cell_setting hexagonal
_symmetry_space_group_name_Hall 'P 65'
_symmetry_space_group_name_H-M 'P 65'
_atom_sites_solution_hydrogens geom
_atom_sites_solution_primary direct
_atom_sites_solution_secondary difmap
_audit_creation_method SHELXL-97
_cell_angle_alpha 90.00
_cell_angle_beta 90.00
_cell_angle_gamma 120.00
_cell_formula_units_Z 6
_cell_length_a 20.5199(14)
_cell_length_b 20.5199(14)
_cell_length_c 11.4954(10)
_cell_measurement_reflns_used 4262
_cell_measurement_temperature 173(2)
_cell_measurement_theta_max 29.50
_cell_measurement_theta_min 2.66
_cell_volume 4191.8(5)
_computing_cell_refinement 'Bruker SAINT'
_computing_data_collection 'Bruker APEX2'
_computing_data_reduction 'Bruker SAINT'
_computing_molecular_graphics 'Bruker SHELXTL'
_computing_publication_material 'Bruker SHELXTL'
_computing_structure_refinement 'SHELXL-97 (Sheldrick, 2008)'
_computing_structure_solution 'SHELXS-97 (Sheldrick, 2008)'
_diffrn_ambient_temperature 173(2)
_diffrn_measured_fraction_theta_full 0.997
_diffrn_measured_fraction_theta_max 0.997
_diffrn_measurement_device_type 'Bruker APEX-II CCD'
_diffrn_measurement_method '\f and \w scans'
_diffrn_radiation_monochromator graphite
_diffrn_radiation_source 'fine-focus sealed tube'
_diffrn_radiation_type MoK\a
_diffrn_radiation_wavelength 0.71073
_diffrn_reflns_av_R_equivalents 0.1051
_diffrn_reflns_av_sigmaI/netI 0.1535
_diffrn_reflns_limit_h_max 26
_diffrn_reflns_limit_h_min -28
_diffrn_reflns_limit_k_max 28
_diffrn_reflns_limit_k_min -28
_diffrn_reflns_limit_l_max 6
_diffrn_reflns_limit_l_min -16
_diffrn_reflns_number 28736
_diffrn_reflns_theta_full 30.06
_diffrn_reflns_theta_max 30.06
_diffrn_reflns_theta_min 1.98
_exptl_absorpt_coefficient_mu 0.728
_exptl_absorpt_correction_T_max 0.9308
_exptl_absorpt_correction_T_min 0.8390
_exptl_absorpt_correction_type multi-scan
_exptl_absorpt_process_details sadabs
_exptl_crystal_colour orange
_exptl_crystal_density_diffrn 1.357
_exptl_crystal_density_method 'not measured'
_exptl_crystal_description needle
_exptl_crystal_F_000 1764
_exptl_crystal_size_max 0.25
_exptl_crystal_size_mid 0.15
_exptl_crystal_size_min 0.10
_platon_squeeze_details
;
;
_refine_diff_density_max 2.159
_refine_diff_density_min -1.870
_refine_diff_density_rms 0.152
_refine_ls_abs_structure_details 'Flack H D (1983), Acta Cryst. A39, 876-881'
_refine_ls_abs_structure_Flack -0.07(7)
_refine_ls_extinction_method none
_refine_ls_goodness_of_fit_ref 1.116
_refine_ls_hydrogen_treatment constr
_refine_ls_matrix_type full
_refine_ls_number_parameters 321
_refine_ls_number_reflns 5997
_refine_ls_number_restraints 1
_refine_ls_restrained_S_all 1.116
_refine_ls_R_factor_all 0.1600
_refine_ls_R_factor_gt 0.1099
_refine_ls_shift/su_max 0.000
_refine_ls_shift/su_mean 0.000
_refine_ls_structure_factor_coef Fsqd
_refine_ls_weighting_details 'calc w=1/[\s^2^(Fo^2^)+(0.0429P)^2^+16.4923P] where P=(Fo^2^+2Fc^2^)/3'
_refine_ls_weighting_scheme calc
_refine_ls_wR_factor_gt 0.1575
_refine_ls_wR_factor_ref 0.1716
_reflns_number_gt 3784
_reflns_number_total 5997
_reflns_threshold_expression I>2\s(I)
_cod_data_source_file om400627v_si_003.cif
_cod_data_source_block compound_8b
_cod_depositor_comments
;
The following automatic conversions were performed:

'_symmetry_cell_setting' value 'Hexagonal' changed to 'hexagonal'
according to /home/saulius/struct/CIF-dictionaries/cif_core.dic
dictionary named 'cif_core.dic' version 2.4.2 from 2011-04-26.

Automatic conversion script
Id: cif_fix_values 1891 2012-01-12 08:04:46Z andrius 
;
_cod_database_code 4081846

loop_
_symmetry_equiv_pos_as_xyz
'x, y, z'
'x-y, x, z+5/6'
'y, -x+y, z+1/6'
'-y, x-y, z+2/3'
'-x+y, -x, z+1/3'
'-x, -y, z+1/2'

loop_
_atom_site_label
_atom_site_type_symbol
_atom_site_fract_x
_atom_site_fract_y
_atom_site_fract_z
_atom_site_U_iso_or_equiv
_atom_site_adp_type
_atom_site_occupancy
_atom_site_symmetry_multiplicity
_atom_site_calc_flag
_atom_site_refinement_flags
C1 C 1.0723(5) 0.6131(5) 0.7852(9) 0.025(2) Uani 1 1 d .
C2 C 1.1213(5) 0.6039(6) 0.8585(10) 0.033(3) Uani 1 1 d .
H2 H 1.1100 0.5951 0.9391 0.039 Uiso 1 1 calc R
C3 C 1.1858(5) 0.6072(5) 0.8162(11) 0.034(2) Uani 1 1 d .
H3 H 1.2165 0.5976 0.8670 0.041 Uiso 1 1 calc R
C4 C 1.2063(5) 0.6245(6) 0.7008(11) 0.035(3) Uani 1 1 d .
H4 H 1.2530 0.6309 0.6740 0.042 Uiso 1 1 calc R
C5 C 1.1582(5) 0.6324(5) 0.6241(10) 0.032(3) Uani 1 1 d .
H5 H 1.1704 0.6424 0.5439 0.039 Uiso 1 1 calc R
C6 C 1.0917(5) 0.6252(5) 0.6682(10) 0.025(2) Uani 1 1 d .
C7 C 1.0343(5) 0.6263(5) 0.5939(9) 0.023(2) Uani 1 1 d .
C8 C 0.9695(6) 0.6310(6) 0.4370(10) 0.030(2) Uani 1 1 d .
H8 H 0.9421 0.5834 0.3911 0.036 Uiso 1 1 calc R
C9 C 0.9264(6) 0.6237(6) 0.5529(9) 0.027(2) Uani 1 1 d .
H9 H 0.9259 0.6716 0.5666 0.033 Uiso 1 1 calc R
C10 C 0.9805(5) 0.6974(6) 0.3632(9) 0.028(2) Uani 1 1 d .
C11 C 1.0393(7) 0.7692(6) 0.3849(13) 0.050(4) Uani 1 1 d .
H11 H 1.0730 0.7778 0.4472 0.060 Uiso 1 1 calc R
C12 C 1.0489(7) 0.8285(7) 0.3157(17) 0.065(4) Uani 1 1 d .
H12 H 1.0887 0.8779 0.3323 0.078 Uiso 1 1 calc R
C13 C 1.0017(8) 0.8172(8) 0.2232(14) 0.060(4) Uani 1 1 d .
H13 H 1.0094 0.8584 0.1758 0.072 Uiso 1 1 calc R
C14 C 0.9448(8) 0.7476(8) 0.2002(11) 0.052(3) Uani 1 1 d .
H14 H 0.9122 0.7398 0.1366 0.062 Uiso 1 1 calc R
C15 C 0.9332(6) 0.6870(7) 0.2687(10) 0.037(3) Uani 1 1 d .
H15 H 0.8929 0.6380 0.2513 0.044 Uiso 1 1 calc R
C16 C 0.8444(6) 0.5579(6) 0.5469(9) 0.028(2) Uani 1 1 d .
C17 C 0.7922(6) 0.5675(6) 0.4842(12) 0.038(3) Uani 1 1 d .
H17 H 0.8063 0.6154 0.4519 0.046 Uiso 1 1 calc R
C18 C 0.7197(6) 0.5082(7) 0.4681(11) 0.045(3) Uani 1 1 d .
H18 H 0.6851 0.5150 0.4221 0.054 Uiso 1 1 calc R
C19 C 0.6976(6) 0.4396(7) 0.5182(10) 0.040(3) Uani 1 1 d .
H19 H 0.6476 0.3991 0.5084 0.048 Uiso 1 1 calc R
C20 C 0.7490(6) 0.4303(6) 0.5830(10) 0.036(3) Uani 1 1 d .
H20 H 0.7337 0.3831 0.6188 0.043 Uiso 1 1 calc R
C21 C 0.8221(6) 0.4881(6) 0.5969(10) 0.034(3) Uani 1 1 d .
H21 H 0.8570 0.4803 0.6404 0.041 Uiso 1 1 calc R
C22 C 0.9758(6) 0.7059(5) 0.8837(10) 0.031(2) Uani 1 1 d .
C23 C 0.8966(6) 0.6481(6) 0.8845(10) 0.033(3) Uani 1 1 d .
C24 C 0.8865(6) 0.5921(6) 0.9622(9) 0.030(2) Uani 1 1 d .
C25 C 0.9597(6) 0.6127(6) 1.0113(11) 0.028(3) Uani 1 1 d .
C26 C 1.0125(6) 0.6847(5) 0.9676(9) 0.030(2) Uani 1 1 d .
C27 C 1.0080(7) 0.7792(6) 0.8214(15) 0.048(3) Uani 1 1 d .
H27A H 1.0631 0.8037 0.8216 0.072 Uiso 1 1 calc R
H27B H 0.9925 0.8116 0.8607 0.072 Uiso 1 1 calc R
H27C H 0.9898 0.7705 0.7410 0.072 Uiso 1 1 calc R
C28 C 0.8376(6) 0.6507(7) 0.8117(12) 0.047(3) Uani 1 1 d .
H28A H 0.8197 0.6110 0.7525 0.070 Uiso 1 1 calc R
H28B H 0.8590 0.6999 0.7736 0.070 Uiso 1 1 calc R
H28C H 0.7954 0.6428 0.8613 0.070 Uiso 1 1 calc R
C29 C 0.8139(5) 0.5214(6) 0.9888(13) 0.042(3) Uani 1 1 d .
H29A H 0.7728 0.5216 0.9458 0.063 Uiso 1 1 calc R
H29B H 0.8038 0.5189 1.0725 0.063 Uiso 1 1 calc R
H29C H 0.8179 0.4776 0.9654 0.063 Uiso 1 1 calc R
C30 C 0.9735(7) 0.5694(6) 1.1043(11) 0.041(3) Uani 1 1 d .
H30A H 1.0201 0.6032 1.1458 0.061 Uiso 1 1 calc R
H30B H 0.9781 0.5285 1.0685 0.061 Uiso 1 1 calc R
H30C H 0.9313 0.5483 1.1592 0.061 Uiso 1 1 calc R
C31 C 1.0933(6) 0.7319(6) 1.0077(13) 0.041(3) Uani 1 1 d .
H31A H 1.1231 0.7678 0.9465 0.061 Uiso 1 1 calc R
H31B H 1.1141 0.6991 1.0243 0.061 Uiso 1 1 calc R
H31C H 1.0950 0.7595 1.0784 0.061 Uiso 1 1 calc R
N1 N 0.9724(4) 0.6158(5) 0.6425(11) 0.025(2) Uani 1 1 d .
N2 N 1.0398(4) 0.6401(5) 0.4788(8) 0.033(2) Uani 1 1 d .
H2N H 1.0799 0.6527 0.4359 0.040 Uiso 1 1 calc R
Cl1 Cl 0.92503(13) 0.47099(12) 0.8204(3) 0.0292(5) Uani 1 1 d .
Rh1 Rh 0.97175(4) 0.60430(4) 0.82695(8) 0.02298(17) Uani 1 1 d .

loop_
_atom_site_aniso_label
_atom_site_aniso_U_11
_atom_site_aniso_U_22
_atom_site_aniso_U_33
_atom_site_aniso_U_23
_atom_site_aniso_U_13
_atom_site_aniso_U_12
C1 0.014(4) 0.017(5) 0.037(6) -0.001(4) -0.007(4) 0.003(4)
C2 0.029(6) 0.033(6) 0.030(7) -0.001(5) -0.005(4) 0.012(5)
C3 0.024(5) 0.040(6) 0.038(7) 0.003(6) -0.006(5) 0.016(4)
C4 0.018(5) 0.044(6) 0.050(8) 0.003(5) 0.003(5) 0.020(5)
C5 0.022(5) 0.033(6) 0.038(7) 0.006(5) 0.002(4) 0.011(4)
C6 0.024(5) 0.022(5) 0.028(6) 0.000(5) 0.002(5) 0.012(4)
C7 0.020(5) 0.022(5) 0.034(6) -0.006(4) -0.001(4) 0.016(4)
C8 0.026(5) 0.033(6) 0.034(6) 0.005(5) 0.004(5) 0.017(5)
C9 0.038(6) 0.035(6) 0.025(6) -0.003(4) -0.003(4) 0.030(5)
C10 0.027(5) 0.030(5) 0.031(6) 0.003(4) 0.005(4) 0.018(5)
C11 0.047(7) 0.032(6) 0.066(10) -0.002(6) -0.020(7) 0.016(6)
C12 0.042(7) 0.045(8) 0.094(12) 0.011(9) -0.015(9) 0.012(6)
C13 0.058(9) 0.072(10) 0.069(11) 0.028(8) 0.015(8) 0.047(8)
C14 0.057(8) 0.073(9) 0.036(8) 0.019(7) 0.001(6) 0.041(8)
C15 0.031(6) 0.055(7) 0.030(7) 0.005(5) 0.000(5) 0.025(6)
C16 0.034(6) 0.035(6) 0.023(6) -0.004(4) -0.002(4) 0.022(5)
C17 0.032(6) 0.056(7) 0.036(7) 0.004(6) 0.004(6) 0.030(5)
C18 0.033(6) 0.085(9) 0.030(7) 0.000(6) 0.001(5) 0.039(7)
C19 0.027(6) 0.061(8) 0.033(8) 0.000(6) 0.009(5) 0.022(6)
C20 0.036(6) 0.038(6) 0.032(7) -0.007(5) -0.001(5) 0.019(5)
C21 0.037(6) 0.045(7) 0.027(6) -0.004(5) -0.001(5) 0.026(6)
C22 0.046(7) 0.026(5) 0.030(6) -0.005(5) -0.001(5) 0.024(5)
C23 0.037(6) 0.041(6) 0.036(7) -0.002(5) 0.000(5) 0.031(5)
C24 0.040(6) 0.037(6) 0.026(6) -0.009(4) -0.002(4) 0.029(5)
C25 0.040(6) 0.028(6) 0.021(7) 0.000(4) 0.001(5) 0.021(5)
C26 0.050(7) 0.029(5) 0.023(6) -0.001(4) -0.001(5) 0.028(5)
C27 0.062(7) 0.034(6) 0.054(8) 0.003(7) 0.006(8) 0.029(6)
C28 0.057(7) 0.068(8) 0.041(8) -0.002(7) 0.005(7) 0.050(7)
C29 0.030(6) 0.049(6) 0.041(7) 0.007(7) 0.014(6) 0.015(5)
C30 0.052(7) 0.044(7) 0.033(7) 0.001(5) -0.008(6) 0.029(6)
C31 0.033(6) 0.033(6) 0.047(8) -0.009(6) 0.000(6) 0.010(5)
N1 0.026(5) 0.027(4) 0.027(6) 0.007(4) -0.003(4) 0.016(4)
N2 0.029(5) 0.046(5) 0.027(5) 0.017(4) 0.012(4) 0.021(4)
Cl1 0.0303(12) 0.0203(11) 0.0331(14) 0.0004(11) -0.0007(12) 0.0098(9)
Rh1 0.0213(4) 0.0212(4) 0.0267(3) -0.0011(4) -0.0011(4) 0.0109(3)

loop_
_atom_type_symbol
_atom_type_description
_atom_type_scat_dispersion_real
_atom_type_scat_dispersion_imag
_atom_type_scat_source
C C 0.0033 0.0016 'International Tables Vol C Tables 4.2.6.8 and 6.1.1.4'
H H 0.0000 0.0000 'International Tables Vol C Tables 4.2.6.8 and 6.1.1.4'
N N 0.0061 0.0033 'International Tables Vol C Tables 4.2.6.8 and 6.1.1.4'
Cl Cl 0.1484 0.1585 'International Tables Vol C Tables 4.2.6.8 and 6.1.1.4'
Rh Rh -1.1178 0.9187 'International Tables Vol C Tables 4.2.6.8 and 6.1.1.4'

loop_
_geom_angle_atom_site_label_1
_geom_angle_atom_site_label_2
_geom_angle_atom_site_label_3
_geom_angle
C6 C1 C2 116.6(9)
C6 C1 Rh1 115.5(7)
C2 C1 Rh1 127.8(8)
C3 C2 C1 121.3(11)
C3 C2 H2 119.4
C1 C2 H2 119.4
C2 C3 C4 120.8(10)
C2 C3 H3 119.6
C4 C3 H3 119.6
C3 C4 C5 119.6(9)
C3 C4 H4 120.2
C5 C4 H4 120.2
C4 C5 C6 118.2(10)
C4 C5 H5 120.9
C6 C5 H5 120.9
C1 C6 C5 123.3(10)
C1 C6 C7 114.1(8)
C5 C6 C7 122.6(10)
N1 C7 N2 115.3(10)
N1 C7 C6 118.2(10)
N2 C7 C6 126.4(9)
N2 C8 C10 112.2(8)
N2 C8 C9 102.1(8)
C10 C8 C9 112.6(8)
N2 C8 H8 109.9
C10 C8 H8 109.9
C9 C8 H8 109.9
N1 C9 C16 114.6(8)
N1 C9 C8 104.2(8)
C16 C9 C8 111.2(8)
N1 C9 H9 108.9
C16 C9 H9 108.9
C8 C9 H9 108.9
C11 C10 C15 118.1(10)
C11 C10 C8 120.9(10)
C15 C10 C8 121.0(9)
C10 C11 C12 120.0(12)
C10 C11 H11 120.0
C12 C11 H11 120.0
C13 C12 C11 121.1(13)
C13 C12 H12 119.4
C11 C12 H12 119.4
C14 C13 C12 119.6(13)
C14 C13 H13 120.2
C12 C13 H13 120.2
C13 C14 C15 120.6(13)
C13 C14 H14 119.7
C15 C14 H14 119.7
C14 C15 C10 120.6(11)
C14 C15 H15 119.7
C10 C15 H15 119.7
C17 C16 C21 118.8(10)
C17 C16 C9 118.8(9)
C21 C16 C9 122.3(9)
C16 C17 C18 120.8(11)
C16 C17 H17 119.6
C18 C17 H17 119.6
C19 C18 C17 120.3(11)
C19 C18 H18 119.9
C17 C18 H18 119.9
C18 C19 C20 119.0(11)
C18 C19 H19 120.5
C20 C19 H19 120.5
C21 C20 C19 121.4(11)
C21 C20 H20 119.3
C19 C20 H20 119.3
C20 C21 C16 119.6(10)
C20 C21 H21 120.2
C16 C21 H21 120.2
C26 C22 C23 107.0(9)
C26 C22 C27 126.9(10)
C23 C22 C27 125.2(10)
C26 C22 Rh1 71.2(5)
C23 C22 Rh1 74.1(5)
C27 C22 Rh1 128.1(8)
C24 C23 C22 108.8(9)
C24 C23 C28 127.0(10)
C22 C23 C28 124.2(10)
C24 C23 Rh1 72.9(6)
C22 C23 Rh1 67.2(5)
C28 C23 Rh1 125.6(8)
C23 C24 C25 107.7(9)
C23 C24 C29 126.7(10)
C25 C24 C29 125.6(10)
C23 C24 Rh1 71.2(6)
C25 C24 Rh1 66.7(6)
C29 C24 Rh1 125.9(7)
C26 C25 C24 107.7(10)
C26 C25 C30 126.6(10)
C24 C25 C30 125.2(10)
C26 C25 Rh1 71.1(7)
C24 C25 Rh1 74.8(7)
C30 C25 Rh1 126.2(8)
C25 C26 C22 108.3(10)
C25 C26 C31 125.5(10)
C22 C26 C31 126.1(9)
C25 C26 Rh1 70.5(7)
C22 C26 Rh1 70.3(6)
C31 C26 Rh1 126.8(7)
C22 C27 H27A 109.5
C22 C27 H27B 109.5
H27A C27 H27B 109.5
C22 C27 H27C 109.5
H27A C27 H27C 109.5
H27B C27 H27C 109.5
C23 C28 H28A 109.5
C23 C28 H28B 109.5
H28A C28 H28B 109.5
C23 C28 H28C 109.5
H28A C28 H28C 109.5
H28B C28 H28C 109.5
C24 C29 H29A 109.5
C24 C29 H29B 109.5
H29A C29 H29B 109.5
C24 C29 H29C 109.5
H29A C29 H29C 109.5
H29B C29 H29C 109.5
C25 C30 H30A 109.5
C25 C30 H30B 109.5
H30A C30 H30B 109.5
C25 C30 H30C 109.5
H30A C30 H30C 109.5
H30B C30 H30C 109.5
C26 C31 H31A 109.5
C26 C31 H31B 109.5
H31A C31 H31B 109.5
C26 C31 H31C 109.5
H31A C31 H31C 109.5
H31B C31 H31C 109.5
C7 N1 C9 108.1(11)
C7 N1 Rh1 113.3(7)
C9 N1 Rh1 138.1(7)
C7 N2 C8 109.1(8)
C7 N2 H2N 125.4
C8 N2 H2N 125.4
C1 Rh1 N1 78.8(4)
C1 Rh1 C22 116.1(4)
N1 Rh1 C22 101.5(4)
C1 Rh1 C25 112.1(4)
N1 Rh1 C25 164.9(3)
C22 Rh1 C25 64.7(4)
C1 Rh1 C26 96.9(4)
N1 Rh1 C26 133.0(3)
C22 Rh1 C26 38.5(4)
C25 Rh1 C26 38.4(4)
C1 Rh1 C23 154.8(4)
N1 Rh1 C23 102.6(4)
C22 Rh1 C23 38.8(4)
C25 Rh1 C23 63.0(4)
C26 Rh1 C23 63.4(4)
C1 Rh1 C24 150.0(4)
N1 Rh1 C24 131.2(3)
C22 Rh1 C24 63.3(4)
C25 Rh1 C24 38.5(4)
C26 Rh1 C24 63.4(4)
C23 Rh1 C24 35.9(4)
C1 Rh1 Cl1 84.4(3)
N1 Rh1 Cl1 94.1(2)
C22 Rh1 Cl1 156.1(3)
C25 Rh1 Cl1 97.2(3)
C26 Rh1 Cl1 132.5(3)
C23 Rh1 Cl1 120.2(3)
C24 Rh1 Cl1 92.8(3)

loop_
_geom_bond_atom_site_label_1
_geom_bond_atom_site_label_2
_geom_bond_distance
C1 C6 1.389(15)
C1 C2 1.394(13)
C1 Rh1 2.037(9)
C2 C3 1.380(14)
C2 H2 0.9500
C3 C4 1.384(17)
C3 H3 0.9500
C4 C5 1.392(14)
C4 H4 0.9500
C5 C6 1.393(13)
C5 H5 0.9500
C6 C7 1.464(13)
C7 N1 1.303(12)
C7 N2 1.346(14)
C8 N2 1.442(12)
C8 C10 1.521(14)
C8 C9 1.564(14)
C8 H8 1.0000
C9 N1 1.460(14)
C9 C16 1.545(14)
C9 H9 1.0000
C10 C11 1.382(15)
C10 C15 1.400(14)
C11 C12 1.383(18)
C11 H11 0.9500
C12 C13 1.38(2)
C12 H12 0.9500
C13 C14 1.344(18)
C13 H13 0.9500
C14 C15 1.389(16)
C14 H14 0.9500
C15 H15 0.9500
C16 C17 1.383(14)
C16 C21 1.392(15)
C17 C18 1.386(15)
C17 H17 0.9500
C18 C19 1.371(16)
C18 H18 0.9500
C19 C20 1.381(15)
C19 H19 0.9500
C20 C21 1.379(15)
C20 H20 0.9500
C21 H21 0.9500
C22 C26 1.418(14)
C22 C23 1.457(14)
C22 C27 1.489(15)
C22 Rh1 2.146(9)
C23 C24 1.386(14)
C23 C28 1.494(15)
C23 Rh1 2.238(10)
C24 C25 1.456(15)
C24 C29 1.501(14)
C24 Rh1 2.259(10)
C25 C26 1.418(14)
C25 C30 1.505(16)
C25 Rh1 2.150(13)
C26 C31 1.515(14)
C26 Rh1 2.158(10)
C27 H27A 0.9800
C27 H27B 0.9800
C27 H27C 0.9800
C28 H28A 0.9800
C28 H28B 0.9800
C28 H28C 0.9800
C29 H29A 0.9800
C29 H29B 0.9800
C29 H29C 0.9800
C30 H30A 0.9800
C30 H30B 0.9800
C30 H30C 0.9800
C31 H31A 0.9800
C31 H31B 0.9800
C31 H31C 0.9800
N1 Rh1 2.133(12)
N2 H2N 0.8800
Cl1 Rh1 2.405(2)

loop_
_geom_hbond_atom_site_label_D
_geom_hbond_atom_site_label_H
_geom_hbond_atom_site_label_A
_geom_hbond_distance_DH
_geom_hbond_distance_HA
_geom_hbond_distance_DA
_geom_hbond_angle_DHA
_geom_hbond_site_symmetry_A
N2 H2N Cl1 0.88 2.82 3.268(9) 113.1 6_764

loop_
_geom_torsion_atom_site_label_1
_geom_torsion_atom_site_label_2
_geom_torsion_atom_site_label_3
_geom_torsion_atom_site_label_4
_geom_torsion
C6 C1 C2 C3 0.4(14)
Rh1 C1 C2 C3 176.1(7)
C1 C2 C3 C4 4.0(16)
C2 C3 C4 C5 -5.4(16)
C3 C4 C5 C6 2.3(15)
C2 C1 C6 C5 -3.6(14)
Rh1 C1 C6 C5 -179.8(7)
C2 C1 C6 C7 173.8(8)
Rh1 C1 C6 C7 -2.5(10)
C4 C5 C6 C1 2.2(15)
C4 C5 C6 C7 -174.9(9)
C1 C6 C7 N1 -0.4(12)
C5 C6 C7 N1 176.9(9)
C1 C6 C7 N2 176.9(9)
C5 C6 C7 N2 -5.7(15)
N2 C8 C9 N1 -10.1(10)
C10 C8 C9 N1 -130.7(9)
N2 C8 C9 C16 -134.1(8)
C10 C8 C9 C16 105.3(10)
N2 C8 C10 C11 -31.7(15)
C9 C8 C10 C11 82.8(12)
N2 C8 C10 C15 145.8(10)
C9 C8 C10 C15 -99.7(11)
C15 C10 C11 C12 1.5(19)
C8 C10 C11 C12 179.1(12)
C10 C11 C12 C13 -2(2)
C11 C12 C13 C14 1(2)
C12 C13 C14 C15 0(2)
C13 C14 C15 C10 0.3(19)
C11 C10 C15 C14 -0.9(16)
C8 C10 C15 C14 -178.5(10)
N1 C9 C16 C17 165.6(10)
C8 C9 C16 C17 -76.5(12)
N1 C9 C16 C21 -17.9(14)
C8 C9 C16 C21 100.0(12)
C21 C16 C17 C18 -2.1(18)
C9 C16 C17 C18 174.4(10)
C16 C17 C18 C19 2.7(18)
C17 C18 C19 C20 -1.2(17)
C18 C19 C20 C21 -0.9(17)
C19 C20 C21 C16 1.4(17)
C17 C16 C21 C20 0.1(16)
C9 C16 C21 C20 -176.3(10)
C26 C22 C23 C24 -2.8(12)
C27 C22 C23 C24 -173.0(11)
Rh1 C22 C23 C24 61.2(7)
C26 C22 C23 C28 177.4(10)
C27 C22 C23 C28 7.3(17)
Rh1 C22 C23 C28 -118.5(11)
C26 C22 C23 Rh1 -64.1(7)
C27 C22 C23 Rh1 125.8(12)
C22 C23 C24 C25 -0.9(12)
C28 C23 C24 C25 178.9(11)
Rh1 C23 C24 C25 56.9(7)
C22 C23 C24 C29 -179.0(10)
C28 C23 C24 C29 0.7(18)
Rh1 C23 C24 C29 -121.3(11)
C22 C23 C24 Rh1 -57.7(7)
C28 C23 C24 Rh1 122.0(12)
C23 C24 C25 C26 4.3(12)
C29 C24 C25 C26 -177.6(10)
Rh1 C24 C25 C26 63.9(8)
C23 C24 C25 C30 176.5(11)
C29 C24 C25 C30 -5.3(18)
Rh1 C24 C25 C30 -123.8(12)
C23 C24 C25 Rh1 -59.7(7)
C29 C24 C25 Rh1 118.5(10)
C24 C25 C26 C22 -6.0(12)
C30 C25 C26 C22 -178.1(11)
Rh1 C25 C26 C22 60.4(7)
C24 C25 C26 C31 171.7(10)
C30 C25 C26 C31 -0.4(18)
Rh1 C25 C26 C31 -121.9(10)
C24 C25 C26 Rh1 -66.4(8)
C30 C25 C26 Rh1 121.5(12)
C23 C22 C26 C25 5.5(12)
C27 C22 C26 C25 175.4(11)
Rh1 C22 C26 C25 -60.5(8)
C23 C22 C26 C31 -172.3(10)
C27 C22 C26 C31 -2.3(18)
Rh1 C22 C26 C31 121.7(10)
C23 C22 C26 Rh1 66.0(7)
C27 C22 C26 Rh1 -124.1(12)
N2 C7 N1 C9 -0.9(12)
C6 C7 N1 C9 176.8(8)
N2 C7 N1 Rh1 -174.7(6)
C6 C7 N1 Rh1 3.0(11)
C16 C9 N1 C7 128.9(9)
C8 C9 N1 C7 7.1(10)
C16 C9 N1 Rh1 -59.6(13)
C8 C9 N1 Rh1 178.5(8)
N1 C7 N2 C8 -6.4(12)
C6 C7 N2 C8 176.2(8)
C10 C8 N2 C7 130.8(9)
C9 C8 N2 C7 10.0(10)
C6 C1 Rh1 N1 3.0(7)
C2 C1 Rh1 N1 -172.7(9)
C6 C1 Rh1 C22 -94.4(8)
C2 C1 Rh1 C22 89.8(9)
C6 C1 Rh1 C25 -166.1(7)
C2 C1 Rh1 C25 18.1(10)
C6 C1 Rh1 C26 -129.5(7)
C2 C1 Rh1 C26 54.7(9)
C6 C1 Rh1 C23 -92.7(12)
C2 C1 Rh1 C23 91.5(13)
C6 C1 Rh1 C24 -175.6(7)
C2 C1 Rh1 C24 8.6(13)
C6 C1 Rh1 Cl1 98.3(7)
C2 C1 Rh1 Cl1 -77.4(9)
C7 N1 Rh1 C1 -3.3(7)
C9 N1 Rh1 C1 -174.4(10)
C7 N1 Rh1 C22 111.4(7)
C9 N1 Rh1 C22 -59.8(10)
C7 N1 Rh1 C25 134.7(12)
C9 N1 Rh1 C25 -36(2)
C7 N1 Rh1 C26 85.8(8)
C9 N1 Rh1 C26 -85.3(10)
C7 N1 Rh1 C23 151.1(7)
C9 N1 Rh1 C23 -20.1(10)
C7 N1 Rh1 C24 175.9(6)
C9 N1 Rh1 C24 4.7(12)
C7 N1 Rh1 Cl1 -86.8(7)
C9 N1 Rh1 Cl1 102.1(10)
C26 C22 Rh1 C1 -66.4(7)
C23 C22 Rh1 C1 178.8(6)
C27 C22 Rh1 C1 56.3(11)
C26 C22 Rh1 N1 -149.5(6)
C23 C22 Rh1 N1 95.8(6)
C27 C22 Rh1 N1 -26.8(11)
C26 C22 Rh1 C25 37.0(6)
C23 C22 Rh1 C25 -77.7(7)
C27 C22 Rh1 C25 159.7(12)
C23 C22 Rh1 C26 -114.8(9)
C27 C22 Rh1 C26 122.7(13)
C26 C22 Rh1 C23 114.8(9)
C27 C22 Rh1 C23 -122.6(13)
C26 C22 Rh1 C24 80.0(7)
C23 C22 Rh1 C24 -34.7(6)
C27 C22 Rh1 C24 -157.3(11)
C26 C22 Rh1 Cl1 80.7(9)
C23 C22 Rh1 Cl1 -34.1(11)
C27 C22 Rh1 Cl1 -156.6(7)
C26 C25 Rh1 C1 72.4(7)
C24 C25 Rh1 C1 -172.4(5)
C30 C25 Rh1 C1 -49.6(10)
C26 C25 Rh1 N1 -62.5(16)
C24 C25 Rh1 N1 52.8(15)
C30 C25 Rh1 N1 175.6(10)
C26 C25 Rh1 C22 -37.1(6)
C24 C25 Rh1 C22 78.2(6)
C30 C25 Rh1 C22 -159.1(11)
C24 C25 Rh1 C26 115.3(9)
C30 C25 Rh1 C26 -122.0(12)
C26 C25 Rh1 C23 -80.4(6)
C24 C25 Rh1 C23 34.8(6)
C30 C25 Rh1 C23 157.6(11)
C26 C25 Rh1 C24 -115.3(9)
C30 C25 Rh1 C24 122.8(11)
C26 C25 Rh1 Cl1 159.3(6)
C24 C25 Rh1 Cl1 -85.5(5)
C30 C25 Rh1 Cl1 37.3(9)
C25 C26 Rh1 C1 -117.2(7)
C22 C26 Rh1 C1 124.0(7)
C31 C26 Rh1 C1 3.0(9)
C25 C26 Rh1 N1 161.6(5)
C22 C26 Rh1 N1 42.8(8)
C31 C26 Rh1 N1 -78.1(10)
C25 C26 Rh1 C22 118.8(9)
C31 C26 Rh1 C22 -121.0(11)
C22 C26 Rh1 C25 -118.8(9)
C31 C26 Rh1 C25 120.3(11)
C25 C26 Rh1 C23 79.3(7)
C22 C26 Rh1 C23 -39.5(6)
C31 C26 Rh1 C23 -160.4(10)
C25 C26 Rh1 C24 39.0(6)
C22 C26 Rh1 C24 -79.8(7)
C31 C26 Rh1 C24 159.3(10)
C25 C26 Rh1 Cl1 -28.4(8)
C22 C26 Rh1 Cl1 -147.2(5)
C31 C26 Rh1 Cl1 91.8(9)
C24 C23 Rh1 C1 -122.2(10)
C22 C23 Rh1 C1 -2.5(13)
C28 C23 Rh1 C1 114.1(12)
C24 C23 Rh1 N1 147.4(6)
C22 C23 Rh1 N1 -92.8(6)
C28 C23 Rh1 N1 23.8(10)
C24 C23 Rh1 C22 -119.7(9)
C28 C23 Rh1 C22 116.6(12)
C24 C23 Rh1 C25 -37.3(6)
C22 C23 Rh1 C25 82.4(7)
C28 C23 Rh1 C25 -161.0(11)
C24 C23 Rh1 C26 -80.6(7)
C22 C23 Rh1 C26 39.2(6)
C28 C23 Rh1 C26 155.8(11)
C22 C23 Rh1 C24 119.7(9)
C28 C23 Rh1 C24 -123.7(13)
C24 C23 Rh1 Cl1 45.0(7)
C22 C23 Rh1 Cl1 164.8(5)
C28 C23 Rh1 Cl1 -78.6(10)
C23 C24 Rh1 C1 134.0(8)
C25 C24 Rh1 C1 14.2(10)
C29 C24 Rh1 C1 -103.8(11)
C23 C24 Rh1 N1 -44.3(8)
C25 C24 Rh1 N1 -164.0(5)
C29 C24 Rh1 N1 77.9(10)
C23 C24 Rh1 C22 37.5(6)
C25 C24 Rh1 C22 -82.2(6)
C29 C24 Rh1 C22 159.7(11)
C23 C24 Rh1 C25 119.7(9)
C29 C24 Rh1 C25 -118.1(11)
C23 C24 Rh1 C26 80.8(7)
C25 C24 Rh1 C26 -39.0(6)
C29 C24 Rh1 C26 -157.1(10)
C25 C24 Rh1 C23 -119.7(9)
C29 C24 Rh1 C23 122.2(12)
C23 C24 Rh1 Cl1 -142.2(6)
C25 C24 Rh1 Cl1 98.0(5)
C29 C24 Rh1 Cl1 -20.1(9)

loop_
_platon_squeeze_void_nr
_platon_squeeze_void_average_x
_platon_squeeze_void_average_y
_platon_squeeze_void_average_z
_platon_squeeze_void_volume
_platon_squeeze_void_count_electrons
1 0.000 0.000 -0.014 350.6 48.3
